data_4086734
loop_
_publ_author_name
'Valadez, Travis N.'
'Norton, Jack R.'
'Neary, Michelle C.'
'Quinlivan, Patrick J.'

_publ_section_title
;
 Reaction of Cp*2Zr(2,3-dimethylbutadiene) with Isonitriles and CO
;
_journal_issue 18
_journal_name_full Organometallics
_journal_page_first 3163
_journal_paper_doi 10.1021/acs.organomet.6b00522
_journal_volume 35
_journal_year 2016
_chemical_formula_moiety 'C28 H40 O2 Zr'
_chemical_formula_sum 'C28 H40 O2 Zr'
_chemical_formula_weight 499.82
_space_group_crystal_system triclinic
_space_group_IT_number 2
_space_group_name_Hall '-P 1'
_space_group_name_H-M_alt 'P -1'
_symmetry_space_group_name_Hall '-P 1'
_symmetry_space_group_name_H-M 'P -1'
_atom_sites_solution_hydrogens geom
_audit_creation_method SHELXL-2014/7
_cell_angle_alpha 102.4550(10)
_cell_angle_beta 103.7960(10)
_cell_angle_gamma 97.5750(10)
_cell_formula_units_Z 4
_cell_length_a 9.4695(4)
_cell_length_b 14.8858(6)
_cell_length_c 18.8709(7)
_cell_measurement_reflns_used 9786
_cell_measurement_temperature 130(2)
_cell_measurement_theta_max 33.03
_cell_measurement_theta_min 2.30
_cell_volume 2474.98(17)
_computing_cell_refinement 'Bruker SAINT'
_computing_data_collection 'Bruker APEX2'
_computing_data_reduction 'Bruker SAINT'
_computing_molecular_graphics 'Bruker SHELXTL'
_computing_publication_material 'Bruker SHELXTL'
_computing_structure_refinement 'SHELXL-2014/7 (Sheldrick, 2014)'
_computing_structure_solution 'SHELXS-97 (Sheldrick 2008)'
_diffrn_ambient_temperature 130(2)
_diffrn_measured_fraction_theta_full 1.000
_diffrn_measured_fraction_theta_max 0.933
_diffrn_measurement_device_type 'Bruker APEX-II CCD'
_diffrn_measurement_method '\f and \w scans'
_diffrn_radiation_type MoK\a
_diffrn_radiation_wavelength 0.71073
_diffrn_reflns_av_R_equivalents 0.0276
_diffrn_reflns_av_unetI/netI 0.0290
_diffrn_reflns_Laue_measured_fraction_full 1.000
_diffrn_reflns_Laue_measured_fraction_max 0.933
_diffrn_reflns_limit_h_max 14
_diffrn_reflns_limit_h_min -14
_diffrn_reflns_limit_k_max 22
_diffrn_reflns_limit_k_min -22
_diffrn_reflns_limit_l_max 28
_diffrn_reflns_limit_l_min -27
_diffrn_reflns_number 44937
_diffrn_reflns_point_group_measured_fraction_full 1.000
_diffrn_reflns_point_group_measured_fraction_max 0.933
_diffrn_reflns_theta_full 25.000
_diffrn_reflns_theta_max 33.105
_diffrn_reflns_theta_min 1.428
_exptl_absorpt_coefficient_mu 0.466
_exptl_absorpt_correction_T_max .7465
_exptl_absorpt_correction_T_min .6821
_exptl_absorpt_correction_type empirical
_exptl_absorpt_process_details sadabs
_exptl_crystal_colour orange
_exptl_crystal_density_diffrn 1.341
_exptl_crystal_description block
_exptl_crystal_F_000 1056
_exptl_crystal_size_max 0.370
_exptl_crystal_size_mid 0.200
_exptl_crystal_size_min 0.120
_refine_diff_density_max 2.919
_refine_diff_density_min -1.273
_refine_diff_density_rms 0.083
_refine_ls_extinction_method none
_refine_ls_goodness_of_fit_ref 1.041
_refine_ls_hydrogen_treatment constr
_refine_ls_matrix_type full
_refine_ls_number_parameters 583
_refine_ls_number_reflns 17571
_refine_ls_number_restraints 0
_refine_ls_restrained_S_all 1.041
_refine_ls_R_factor_all 0.0416
_refine_ls_R_factor_gt 0.0353
_refine_ls_shift/su_max 0.003
_refine_ls_shift/su_mean 0.000
_refine_ls_structure_factor_coef Fsqd
_refine_ls_weighting_details 'w=1/[\s^2^(Fo^2^)+(0.0394P)^2^+2.1643P] where P=(Fo^2^+2Fc^2^)/3'
_refine_ls_weighting_scheme calc
_refine_ls_wR_factor_gt 0.0884
_refine_ls_wR_factor_ref 0.0925
_reflns_Friedel_coverage 0.000
_reflns_number_gt 15347
_reflns_number_total 17571
_reflns_threshold_expression 'I > 2\s(I)'
_cod_data_source_file om6b00522_si_002.cif
_cod_data_source_block zrco
_cod_database_code 4086734
_shelx_shelxl_version_number 2014/7
_shelx_space_group_comment
; 
The symmetry employed for this shelxl refinement is uniquely defined 
by the following loop, which should always be used as a source of 
symmetry information in preference to the above space-group names. 
They are only intended as comments. 
;
_shelx_estimated_absorpt_t_min 0.847
_shelx_estimated_absorpt_t_max 0.946

loop_
_space_group_symop_operation_xyz
'x, y, z'
'-x, -y, -z'

loop_
_atom_site_label
_atom_site_type_symbol
_atom_site_fract_x
_atom_site_fract_y
_atom_site_fract_z
_atom_site_U_iso_or_equiv
_atom_site_adp_type
_atom_site_occupancy
_atom_site_site_symmetry_order
_atom_site_calc_flag
_atom_site_refinement_flags_posn
_atom_site_refinement_flags_adp
Zr1 Zr 0.47543(2) 0.23953(2) 0.26123(2) 0.01296(3) Uani 1 1 d . .
Zr2 Zr 0.97052(2) 0.25943(2) 0.69919(2) 0.01702(4) Uani 1 1 d . .
O11 O 0.58318(12) 0.14589(7) 0.20840(6) 0.01678(19) Uani 1 1 d . .
O12 O 0.64387(12) 0.33288(7) 0.24920(6) 0.01717(19) Uani 1 1 d . .
O21 O 0.89086(14) 0.36262(9) 0.76155(7) 0.0263(2) Uani 1 1 d . .
O22 O 0.79982(14) 0.17684(9) 0.71941(7) 0.0252(2) Uani 1 1 d . .
C1 C 0.66354(16) 0.19253(10) 0.17113(8) 0.0160(2) Uani 1 1 d . .
C2 C 0.72308(17) 0.13553(11) 0.11374(9) 0.0201(3) Uani 1 1 d . .
H2A H 0.6390 0.0949 0.0725 0.024 Uiso 1 1 calc R U
H2B H 0.7819 0.0943 0.1376 0.024 Uiso 1 1 calc R U
C3 C 0.81915(17) 0.19391(12) 0.08023(8) 0.0201(3) Uani 1 1 d . .
C4 C 0.85058(16) 0.28755(12) 0.10106(8) 0.0196(3) Uani 1 1 d . .
C5 C 0.79154(17) 0.34473(11) 0.15980(8) 0.0190(3) Uani 1 1 d . .
H5A H 0.8762 0.3840 0.2014 0.023 Uiso 1 1 calc R U
H5B H 0.7344 0.3873 0.1368 0.023 Uiso 1 1 calc R U
C6 C 0.69462(15) 0.28689(10) 0.19190(8) 0.0155(2) Uani 1 1 d . .
C7 C 0.8784(2) 0.13762(14) 0.02105(10) 0.0284(3) Uani 1 1 d . .
H7A H 0.9794 0.1686 0.0257 0.043 Uiso 1 1 calc R U
H7B H 0.8148 0.1333 -0.0293 0.043 Uiso 1 1 calc R U
H7C H 0.8795 0.0745 0.0283 0.043 Uiso 1 1 calc R U
C8 C 0.94988(19) 0.34415(13) 0.06773(10) 0.0263(3) Uani 1 1 d . .
H8A H 0.9037 0.3335 0.0135 0.039 Uiso 1 1 calc R U
H8B H 1.0461 0.3247 0.0754 0.039 Uiso 1 1 calc R U
H8C H 0.9641 0.4109 0.0926 0.039 Uiso 1 1 calc R U
C10 C 0.61704(18) 0.31548(11) 0.39826(8) 0.0202(3) Uani 1 1 d . .
C11 C 0.66811(17) 0.23139(11) 0.37562(8) 0.0193(3) Uani 1 1 d . .
C12 C 0.55045(17) 0.15517(10) 0.36286(8) 0.0180(2) Uani 1 1 d . .
C13 C 0.42691(16) 0.19203(10) 0.37861(8) 0.0173(2) Uani 1 1 d . .
C14 C 0.46787(17) 0.29173(11) 0.40000(8) 0.0187(3) Uani 1 1 d . .
C15 C 0.7077(3) 0.41266(13) 0.41971(11) 0.0360(4) Uani 1 1 d . .
H15A H 0.7937 0.4189 0.4626 0.054 Uiso 1 1 calc R U
H15B H 0.6470 0.4583 0.4339 0.054 Uiso 1 1 calc R U
H15C H 0.7414 0.4243 0.3767 0.054 Uiso 1 1 calc R U
C16 C 0.81951(19) 0.22552(15) 0.36595(10) 0.0300(4) Uani 1 1 d . .
H16A H 0.8894 0.2328 0.4153 0.045 Uiso 1 1 calc R U
H16B H 0.8517 0.2755 0.3436 0.045 Uiso 1 1 calc R U
H16C H 0.8164 0.1644 0.3326 0.045 Uiso 1 1 calc R U
C17 C 0.5564(2) 0.05296(12) 0.33923(10) 0.0303(4) Uani 1 1 d . .
H17A H 0.6246 0.0362 0.3801 0.046 Uiso 1 1 calc R U
H17B H 0.5914 0.0409 0.2938 0.046 Uiso 1 1 calc R U
H17C H 0.4572 0.0152 0.3284 0.046 Uiso 1 1 calc R U
C18 C 0.29200(19) 0.13456(14) 0.38754(11) 0.0285(3) Uani 1 1 d . .
H18A H 0.3204 0.1102 0.4321 0.043 Uiso 1 1 calc R U
H18B H 0.2494 0.0821 0.3425 0.043 Uiso 1 1 calc R U
H18C H 0.2185 0.1740 0.3938 0.043 Uiso 1 1 calc R U
C19 C 0.3828(2) 0.36060(13) 0.43257(10) 0.0298(4) Uani 1 1 d . .
H19A H 0.4262 0.3830 0.4873 0.045 Uiso 1 1 calc R U
H19B H 0.2791 0.3299 0.4218 0.045 Uiso 1 1 calc R U
H19C H 0.3876 0.4138 0.4098 0.045 Uiso 1 1 calc R U
C20 C 0.27401(17) 0.32254(11) 0.20884(9) 0.0189(3) Uani 1 1 d . .
C21 C 0.33287(16) 0.28973(10) 0.14721(8) 0.0169(2) Uani 1 1 d . .
C22 C 0.29922(16) 0.19066(10) 0.12703(8) 0.0163(2) Uani 1 1 d . .
C23 C 0.21892(16) 0.16165(10) 0.17572(8) 0.0179(2) Uani 1 1 d . .
C24 C 0.19797(16) 0.24340(11) 0.22410(9) 0.0192(3) Uani 1 1 d . .
C25 C 0.2791(2) 0.42371(12) 0.24518(11) 0.0295(3) Uani 1 1 d . .
H25A H 0.1996 0.4464 0.2145 0.044 Uiso 1 1 calc R U
H25B H 0.3751 0.4611 0.2490 0.044 Uiso 1 1 calc R U
H25C H 0.2658 0.4295 0.2958 0.044 Uiso 1 1 calc R U
C26 C 0.40579(19) 0.35156(12) 0.10803(10) 0.0241(3) Uani 1 1 d . .
H26A H 0.3311 0.3786 0.0783 0.036 Uiso 1 1 calc R U
H26B H 0.4534 0.3145 0.0745 0.036 Uiso 1 1 calc R U
H26C H 0.4806 0.4021 0.1456 0.036 Uiso 1 1 calc R U
C27 C 0.33101(18) 0.12575(12) 0.06276(9) 0.0227(3) Uani 1 1 d . .
H27A H 0.2392 0.1002 0.0219 0.034 Uiso 1 1 calc R U
H27B H 0.3709 0.0743 0.0801 0.034 Uiso 1 1 calc R U
H27C H 0.4037 0.1603 0.0442 0.034 Uiso 1 1 calc R U
C28 C 0.1529(2) 0.06194(12) 0.16959(10) 0.0280(3) Uani 1 1 d . .
H28A H 0.1184 0.0271 0.1163 0.042 Uiso 1 1 calc R U
H28B H 0.0690 0.0608 0.1916 0.042 Uiso 1 1 calc R U
H28C H 0.2281 0.0329 0.1968 0.042 Uiso 1 1 calc R U
C29 C 0.08781(18) 0.24538(14) 0.26982(10) 0.0280(3) Uani 1 1 d . .
H29A H -0.0095 0.2474 0.2381 0.042 Uiso 1 1 calc R U
H29B H 0.1204 0.3011 0.3126 0.042 Uiso 1 1 calc R U
H29C H 0.0807 0.1889 0.2886 0.042 Uiso 1 1 calc R U
C31 C 0.80849(19) 0.32077(12) 0.80152(9) 0.0237(3) Uani 1 1 d . .
C32 C 0.7669(2) 0.38225(13) 0.86320(10) 0.0270(3) Uani 1 1 d . .
H32A H 0.7230 0.4320 0.8438 0.032 Uiso 1 1 calc R U
H32B H 0.8579 0.4132 0.9043 0.032 Uiso 1 1 calc R U
C33 C 0.6585(2) 0.33210(13) 0.89565(9) 0.0254(3) Uani 1 1 d . .
C34 C 0.61190(19) 0.23937(13) 0.87386(9) 0.0245(3) Uani 1 1 d . .
C35 C 0.66432(18) 0.17751(12) 0.81481(9) 0.0237(3) Uani 1 1 d . .
H35A H 0.7181 0.1339 0.8383 0.028 Uiso 1 1 calc R U
H35B H 0.5765 0.1393 0.7745 0.028 Uiso 1 1 calc R U
C36 C 0.76181(18) 0.22821(12) 0.77995(9) 0.0224(3) Uani 1 1 d . .
C37 C 0.6114(3) 0.39684(16) 0.95513(11) 0.0369(4) Uani 1 1 d . .
H37A H 0.5378 0.3607 0.9721 0.055 Uiso 1 1 calc R U
H37B H 0.5680 0.4447 0.9339 0.055 Uiso 1 1 calc R U
H37C H 0.6979 0.4272 0.9981 0.055 Uiso 1 1 calc R U
C38 C 0.5055(2) 0.18686(16) 0.90569(12) 0.0354(4) Uani 1 1 d . .
H38A H 0.4245 0.2206 0.9099 0.053 Uiso 1 1 calc R U
H38B H 0.5579 0.1819 0.9558 0.053 Uiso 1 1 calc R U
H38C H 0.4649 0.1239 0.8721 0.053 Uiso 1 1 calc R U
C40 C 1.24918(18) 0.31259(12) 0.76041(10) 0.0251(3) Uani 1 1 d . .
C41 C 1.23222(17) 0.21917(12) 0.71641(10) 0.0230(3) Uani 1 1 d . .
C42 C 1.14966(18) 0.15887(11) 0.74722(9) 0.0221(3) Uani 1 1 d . .
C43 C 1.12290(18) 0.21404(11) 0.81262(9) 0.0213(3) Uani 1 1 d . .
C44 C 1.18388(19) 0.30887(11) 0.82046(9) 0.0240(3) Uani 1 1 d . .
C45 C 1.3443(2) 0.39852(14) 0.75440(13) 0.0382(5) Uani 1 1 d . .
H45A H 1.4339 0.4174 0.7970 0.057 Uiso 1 1 calc R U
H45B H 1.2887 0.4496 0.7553 0.057 Uiso 1 1 calc R U
H45C H 1.3722 0.3844 0.7070 0.057 Uiso 1 1 calc R U
C46 C 1.3127(2) 0.18747(15) 0.65871(12) 0.0338(4) Uani 1 1 d . .
H46A H 1.4113 0.1791 0.6842 0.051 Uiso 1 1 calc R U
H46B H 1.3228 0.2348 0.6304 0.051 Uiso 1 1 calc R U
H46C H 1.2565 0.1278 0.6239 0.051 Uiso 1 1 calc R U
C47 C 1.1096(2) 0.05369(12) 0.72106(12) 0.0336(4) Uani 1 1 d . .
H47A H 1.1766 0.0266 0.7550 0.050 Uiso 1 1 calc R U
H47B H 1.1187 0.0331 0.6697 0.050 Uiso 1 1 calc R U
H47C H 1.0073 0.0328 0.7215 0.050 Uiso 1 1 calc R U
C48 C 1.0558(2) 0.17533(15) 0.86662(10) 0.0305(4) Uani 1 1 d . .
H48A H 1.1274 0.1462 0.8962 0.046 Uiso 1 1 calc R U
H48B H 0.9663 0.1282 0.8384 0.046 Uiso 1 1 calc R U
H48C H 1.0299 0.2262 0.9006 0.046 Uiso 1 1 calc R U
C49 C 1.1865(2) 0.39072(14) 0.88334(11) 0.0376(4) Uani 1 1 d . .
H49A H 1.2883 0.4145 0.9153 0.056 Uiso 1 1 calc R U
H49B H 1.1235 0.3707 0.9136 0.056 Uiso 1 1 calc R U
H49C H 1.1492 0.4404 0.8621 0.056 Uiso 1 1 calc R U
C50 C 0.9229(2) 0.19929(11) 0.55669(8) 0.0218(3) Uani 1 1 d . .
C51 C 0.78173(19) 0.20188(11) 0.57000(9) 0.0225(3) Uani 1 1 d . .
C52 C 0.77362(18) 0.29629(11) 0.59792(9) 0.0212(3) Uani 1 1 d . .
C53 C 0.91055(18) 0.35312(10) 0.60314(9) 0.0193(3) Uani 1 1 d . .
C54 C 1.00183(17) 0.29355(10) 0.57601(8) 0.0188(3) Uani 1 1 d . .
C55 C 0.9674(3) 0.11234(13) 0.51895(11) 0.0357(4) Uani 1 1 d . .
H55A H 0.9009 0.0868 0.4678 0.054 Uiso 1 1 calc R U
H55B H 0.9609 0.0657 0.5482 0.054 Uiso 1 1 calc R U
H55C H 1.0695 0.1278 0.5162 0.054 Uiso 1 1 calc R U
C56 C 0.6578(2) 0.11944(14) 0.55353(11) 0.0351(4) Uani 1 1 d . .
H56A H 0.5778 0.1214 0.5104 0.053 Uiso 1 1 calc R U
H56B H 0.6200 0.1221 0.5978 0.053 Uiso 1 1 calc R U
H56C H 0.6949 0.0611 0.5417 0.053 Uiso 1 1 calc R U
C57 C 0.6423(2) 0.33028(16) 0.61758(12) 0.0350(4) Uani 1 1 d . .
H57A H 0.5516 0.2958 0.5787 0.053 Uiso 1 1 calc R U
H57B H 0.6520 0.3974 0.6203 0.053 Uiso 1 1 calc R U
H57C H 0.6375 0.3199 0.6666 0.053 Uiso 1 1 calc R U
C58 C 0.9493(2) 0.45821(12) 0.62975(11) 0.0311(4) Uani 1 1 d . .
H58A H 0.8937 0.4853 0.5915 0.047 Uiso 1 1 calc R U
H58B H 1.0558 0.4791 0.6378 0.047 Uiso 1 1 calc R U
H58C H 0.9238 0.4788 0.6772 0.047 Uiso 1 1 calc R U
C59 C 1.1391(2) 0.32775(14) 0.55511(11) 0.0296(4) Uani 1 1 d . .
H59A H 1.1127 0.3583 0.5140 0.044 Uiso 1 1 calc R U
H59B H 1.1848 0.2745 0.5386 0.044 Uiso 1 1 calc R U
H59C H 1.2094 0.3728 0.5991 0.044 Uiso 1 1 calc R U

loop_
_atom_site_aniso_label
_atom_site_aniso_U_11
_atom_site_aniso_U_22
_atom_site_aniso_U_33
_atom_site_aniso_U_23
_atom_site_aniso_U_13
_atom_site_aniso_U_12
Zr1 0.01372(6) 0.01440(6) 0.01306(6) 0.00428(4) 0.00703(4) 0.00326(4)
Zr2 0.01834(7) 0.01967(7) 0.01367(6) 0.00391(5) 0.00702(5) 0.00164(5)
O11 0.0190(5) 0.0161(4) 0.0188(5) 0.0053(4) 0.0108(4) 0.0040(4)
O12 0.0188(5) 0.0169(4) 0.0183(5) 0.0038(4) 0.0104(4) 0.0034(4)
O21 0.0316(6) 0.0233(5) 0.0260(6) 0.0051(4) 0.0140(5) 0.0035(5)
O22 0.0288(6) 0.0239(5) 0.0236(5) 0.0043(4) 0.0119(5) 0.0020(5)
C1 0.0159(6) 0.0185(6) 0.0161(6) 0.0052(5) 0.0080(5) 0.0048(5)
C2 0.0217(7) 0.0219(7) 0.0195(6) 0.0031(5) 0.0117(5) 0.0063(5)
C3 0.0171(6) 0.0298(7) 0.0149(6) 0.0044(5) 0.0078(5) 0.0058(5)
C4 0.0158(6) 0.0301(7) 0.0160(6) 0.0078(5) 0.0082(5) 0.0046(5)
C5 0.0184(6) 0.0216(6) 0.0196(6) 0.0069(5) 0.0099(5) 0.0018(5)
C6 0.0147(6) 0.0185(6) 0.0158(6) 0.0055(5) 0.0076(5) 0.0038(5)
C7 0.0283(8) 0.0387(9) 0.0216(7) 0.0034(6) 0.0152(6) 0.0098(7)
C8 0.0220(7) 0.0368(9) 0.0264(8) 0.0137(7) 0.0140(6) 0.0043(6)
C10 0.0241(7) 0.0206(6) 0.0146(6) 0.0025(5) 0.0078(5) -0.0017(5)
C11 0.0176(6) 0.0279(7) 0.0143(6) 0.0069(5) 0.0064(5) 0.0044(5)
C12 0.0227(7) 0.0187(6) 0.0158(6) 0.0073(5) 0.0077(5) 0.0062(5)
C13 0.0191(6) 0.0197(6) 0.0157(6) 0.0069(5) 0.0078(5) 0.0031(5)
C14 0.0247(7) 0.0199(6) 0.0151(6) 0.0048(5) 0.0108(5) 0.0066(5)
C15 0.0472(11) 0.0272(8) 0.0244(8) -0.0013(6) 0.0105(8) -0.0129(8)
C16 0.0180(7) 0.0515(11) 0.0255(8) 0.0155(7) 0.0087(6) 0.0097(7)
C17 0.0491(11) 0.0216(7) 0.0270(8) 0.0100(6) 0.0152(8) 0.0152(7)
C18 0.0241(8) 0.0362(9) 0.0303(8) 0.0183(7) 0.0114(6) -0.0005(6)
C19 0.0410(10) 0.0331(9) 0.0227(7) 0.0059(6) 0.0177(7) 0.0186(8)
C20 0.0195(6) 0.0196(6) 0.0210(6) 0.0069(5) 0.0078(5) 0.0084(5)
C21 0.0173(6) 0.0187(6) 0.0171(6) 0.0080(5) 0.0059(5) 0.0042(5)
C22 0.0158(6) 0.0181(6) 0.0155(6) 0.0047(5) 0.0049(5) 0.0028(5)
C23 0.0147(6) 0.0202(6) 0.0196(6) 0.0075(5) 0.0056(5) 0.0010(5)
C24 0.0151(6) 0.0269(7) 0.0193(6) 0.0089(5) 0.0076(5) 0.0069(5)
C25 0.0390(9) 0.0232(7) 0.0304(8) 0.0070(6) 0.0119(7) 0.0158(7)
C26 0.0242(7) 0.0261(7) 0.0265(7) 0.0160(6) 0.0084(6) 0.0030(6)
C27 0.0241(7) 0.0252(7) 0.0166(6) 0.0005(5) 0.0062(5) 0.0038(6)
C28 0.0276(8) 0.0238(7) 0.0304(8) 0.0105(6) 0.0062(6) -0.0049(6)
C29 0.0188(7) 0.0464(10) 0.0264(8) 0.0142(7) 0.0125(6) 0.0124(7)
C31 0.0266(7) 0.0264(7) 0.0193(7) 0.0044(6) 0.0083(6) 0.0078(6)
C32 0.0369(9) 0.0296(8) 0.0210(7) 0.0074(6) 0.0158(7) 0.0134(7)
C33 0.0312(8) 0.0352(9) 0.0173(6) 0.0109(6) 0.0125(6) 0.0145(7)
C34 0.0237(7) 0.0373(9) 0.0189(7) 0.0129(6) 0.0107(6) 0.0095(6)
C35 0.0216(7) 0.0298(8) 0.0208(7) 0.0076(6) 0.0085(6) 0.0028(6)
C36 0.0219(7) 0.0261(7) 0.0203(7) 0.0078(6) 0.0071(5) 0.0030(6)
C37 0.0503(12) 0.0466(11) 0.0259(8) 0.0113(8) 0.0228(8) 0.0248(10)
C38 0.0318(9) 0.0501(12) 0.0347(9) 0.0192(9) 0.0209(8) 0.0088(8)
C40 0.0202(7) 0.0225(7) 0.0301(8) 0.0103(6) 0.0025(6) -0.0024(5)
C41 0.0186(7) 0.0264(7) 0.0266(7) 0.0104(6) 0.0086(6) 0.0033(5)
C42 0.0228(7) 0.0193(7) 0.0269(7) 0.0082(6) 0.0102(6) 0.0028(5)
C43 0.0218(7) 0.0224(7) 0.0197(7) 0.0083(5) 0.0045(5) 0.0024(5)
C44 0.0242(7) 0.0210(7) 0.0210(7) 0.0038(5) -0.0004(6) -0.0008(6)
C45 0.0320(9) 0.0309(9) 0.0448(11) 0.0165(8) 0.0012(8) -0.0112(7)
C46 0.0265(8) 0.0448(11) 0.0427(10) 0.0205(9) 0.0205(8) 0.0150(8)
C47 0.0413(10) 0.0202(7) 0.0439(11) 0.0093(7) 0.0191(9) 0.0067(7)
C48 0.0306(9) 0.0422(10) 0.0270(8) 0.0201(7) 0.0116(7) 0.0101(7)
C49 0.0418(11) 0.0310(9) 0.0268(9) -0.0048(7) -0.0008(8) 0.0007(8)
C50 0.0345(8) 0.0166(6) 0.0160(6) 0.0033(5) 0.0097(6) 0.0068(6)
C51 0.0285(8) 0.0195(7) 0.0169(6) 0.0054(5) 0.0041(6) -0.0015(6)
C52 0.0211(7) 0.0245(7) 0.0207(7) 0.0080(5) 0.0085(5) 0.0051(5)
C53 0.0250(7) 0.0157(6) 0.0202(6) 0.0047(5) 0.0118(5) 0.0044(5)
C54 0.0239(7) 0.0189(6) 0.0177(6) 0.0055(5) 0.0116(5) 0.0058(5)
C55 0.0614(13) 0.0234(8) 0.0249(8) 0.0018(6) 0.0154(8) 0.0180(8)
C56 0.0399(10) 0.0304(9) 0.0256(8) 0.0078(7) 0.0014(7) -0.0122(7)
C57 0.0252(8) 0.0509(12) 0.0372(10) 0.0173(9) 0.0150(7) 0.0145(8)
C58 0.0423(10) 0.0169(7) 0.0364(9) 0.0048(6) 0.0173(8) 0.0048(7)
C59 0.0307(8) 0.0380(9) 0.0311(8) 0.0163(7) 0.0205(7) 0.0106(7)

loop_
_atom_type_symbol
_atom_type_description
_atom_type_scat_dispersion_real
_atom_type_scat_dispersion_imag
_atom_type_scat_source
C C 0.0033 0.0016 'International Tables Vol C Tables 4.2.6.8 and 6.1.1.4'
H H 0.0000 0.0000 'International Tables Vol C Tables 4.2.6.8 and 6.1.1.4'
O O 0.0106 0.0060 'International Tables Vol C Tables 4.2.6.8 and 6.1.1.4'
Zr Zr -2.9673 0.5597 'International Tables Vol C Tables 4.2.6.8 and 6.1.1.4'

loop_
_geom_angle_atom_site_label_1
_geom_angle_atom_site_label_2
_geom_angle_atom_site_label_3
_geom_angle
O11 Zr1 O12 80.67(4)
O11 Zr1 C11 81.53(5)
O12 Zr1 C11 83.70(5)
O11 Zr1 C12 80.36(4)
O12 Zr1 C12 115.48(5)
C11 Zr1 C12 32.68(5)
O11 Zr1 C20 131.43(5)
O12 Zr1 C20 94.20(5)
C11 Zr1 C20 146.35(5)
C12 Zr1 C20 141.13(5)
O11 Zr1 C23 95.09(5)
O12 Zr1 C23 132.34(4)
C11 Zr1 C23 143.05(5)
C12 Zr1 C23 110.38(5)
C20 Zr1 C23 53.91(5)
O11 Zr1 C10 112.27(5)
O12 Zr1 C10 78.89(4)
C11 Zr1 C10 32.62(5)
C12 Zr1 C10 53.80(5)
C20 Zr1 C10 113.96(5)
C23 Zr1 C10 142.66(5)
O11 Zr1 C24 127.38(5)
O12 Zr1 C24 126.50(5)
C11 Zr1 C24 137.67(5)
C12 Zr1 C24 113.81(5)
C20 Zr1 C24 32.33(5)
C23 Zr1 C24 32.39(5)
C10 Zr1 C24 116.50(5)
O11 Zr1 C21 99.88(4)
O12 Zr1 C21 80.31(4)
C11 Zr1 C21 163.47(5)
C12 Zr1 C21 163.84(5)
C20 Zr1 C21 32.53(5)
C23 Zr1 C21 53.46(5)
C10 Zr1 C21 137.86(5)
C24 Zr1 C21 53.30(5)
O11 Zr1 C22 79.88(4)
O12 Zr1 C22 101.35(4)
C11 Zr1 C22 159.63(5)
C12 Zr1 C22 134.27(5)
C20 Zr1 C22 53.62(5)
C23 Zr1 C22 32.39(4)
C10 Zr1 C22 167.57(5)
C24 Zr1 C22 53.33(5)
C21 Zr1 C22 31.95(4)
O11 Zr1 C13 109.93(4)
O12 Zr1 C13 131.74(5)
C11 Zr1 C13 53.61(5)
C12 Zr1 C13 32.27(5)
C20 Zr1 C13 109.03(5)
C23 Zr1 C13 94.55(5)
C10 Zr1 C13 53.20(5)
C24 Zr1 C13 85.25(5)
C21 Zr1 C13 138.37(5)
C22 Zr1 C13 126.61(5)
O11 Zr1 C14 132.30(5)
O12 Zr1 C14 106.62(5)
C11 Zr1 C14 53.69(5)
C12 Zr1 C14 53.50(5)
C20 Zr1 C14 95.64(5)
C23 Zr1 C14 110.53(5)
C10 Zr1 C14 32.15(5)
C24 Zr1 C14 86.71(5)
C21 Zr1 C14 127.78(5)
C22 Zr1 C14 139.86(5)
C13 Zr1 C14 31.98(5)
O11 Zr1 C1 27.92(4)
O12 Zr1 C1 55.14(4)
C11 Zr1 C1 90.28(4)
C12 Zr1 C1 101.88(4)
C20 Zr1 C1 115.99(4)
C23 Zr1 C1 103.81(5)
C10 Zr1 C1 112.28(5)
C24 Zr1 C1 130.31(4)
C21 Zr1 C1 84.03(4)
C22 Zr1 C1 77.05(4)
C13 Zr1 C1 133.95(4)
C14 Zr1 C1 142.98(5)
O11 Zr1 C6 55.09(4)
O12 Zr1 C6 27.93(4)
C11 Zr1 C6 90.98(4)
C12 Zr1 C6 115.26(4)
C20 Zr1 C6 102.76(5)
C23 Zr1 C6 117.24(4)
C10 Zr1 C6 99.50(5)
C24 Zr1 C6 130.07(4)
C21 Zr1 C6 76.77(4)
C22 Zr1 C6 85.18(4)
C13 Zr1 C6 144.49(4)
C14 Zr1 C6 130.82(5)
C1 Zr1 C6 27.86(4)
O22 Zr2 O21 80.62(5)
O22 Zr2 C53 119.09(5)
O21 Zr2 C53 81.48(5)
O22 Zr2 C52 86.65(5)
O21 Zr2 C52 77.83(5)
C53 Zr2 C52 32.61(5)
O22 Zr2 C42 90.45(5)
O21 Zr2 C42 128.10(5)
C53 Zr2 C42 142.99(5)
C52 Zr2 C42 153.05(5)
O22 Zr2 C51 76.92(5)
O21 Zr2 C51 106.24(5)
C53 Zr2 C51 53.75(5)
C52 Zr2 C51 32.17(5)
C42 Zr2 C51 121.34(5)
O22 Zr2 C50 102.02(5)
O21 Zr2 C50 130.70(5)
C53 Zr2 C50 53.84(5)
C52 Zr2 C50 53.57(5)
C42 Zr2 C50 101.20(5)
C51 Zr2 C50 32.37(5)
O22 Zr2 C40 135.53(5)
O21 Zr2 C40 100.79(6)
C53 Zr2 C40 104.89(5)
C52 Zr2 C40 137.51(5)
C42 Zr2 C40 53.49(5)
C51 Zr2 C40 141.20(6)
C50 Zr2 C40 109.25(6)
O22 Zr2 C43 82.12(5)
O21 Zr2 C43 95.70(5)
C53 Zr2 C43 157.46(5)
C52 Zr2 C43 167.85(5)
C42 Zr2 C43 32.45(5)
C51 Zr2 C43 146.44(5)
C50 Zr2 C43 133.58(5)
C40 Zr2 C43 53.43(5)
O22 Zr2 C44 107.33(5)
O21 Zr2 C44 80.59(5)
C53 Zr2 C44 126.14(5)
C52 Zr2 C44 151.94(5)
C42 Zr2 C44 53.49(5)
C51 Zr2 C44 172.65(6)
C50 Zr2 C44 140.46(6)
C40 Zr2 C44 32.31(6)
C43 Zr2 C44 32.14(5)
O22 Zr2 C54 130.40(5)
O21 Zr2 C54 112.82(5)
C53 Zr2 C54 32.42(5)
C52 Zr2 C54 53.60(5)
C42 Zr2 C54 111.58(5)
C51 Zr2 C54 53.54(5)
C50 Zr2 C54 32.40(5)
C40 Zr2 C54 90.50(5)
C43 Zr2 C54 138.36(5)
C44 Zr2 C54 121.67(5)
O22 Zr2 C41 122.14(5)
O21 Zr2 C41 131.80(5)
C53 Zr2 C41 112.99(5)
C52 Zr2 C41 138.31(5)
C42 Zr2 C41 32.08(5)
C51 Zr2 C41 119.50(6)
C50 Zr2 C41 88.78(5)
C40 Zr2 C41 32.15(5)
C43 Zr2 C41 53.23(5)
C44 Zr2 C41 53.19(6)
C54 Zr2 C41 85.26(5)
O22 Zr2 C31 54.61(5)
O21 Zr2 C31 27.91(5)
C53 Zr2 C31 103.26(5)
C52 Zr2 C31 87.48(5)
C42 Zr2 C31 112.41(5)
C51 Zr2 C31 105.66(5)
C50 Zr2 C31 137.70(5)
C40 Zr2 C31 111.20(6)
C43 Zr2 C31 82.25(5)
C44 Zr2 C31 81.64(5)
C54 Zr2 C31 135.63(5)
C41 Zr2 C31 133.05(5)
O22 Zr2 C36 27.75(5)
O21 Zr2 C36 54.66(5)
C53 Zr2 C36 117.18(5)
C52 Zr2 C36 90.39(5)
C42 Zr2 C36 99.39(5)
C51 Zr2 C36 94.62(5)
C50 Zr2 C36 125.04(5)
C40 Zr2 C36 123.88(5)
C43 Zr2 C36 77.51(5)
C44 Zr2 C36 91.59(5)
C54 Zr2 C36 143.77(5)
C41 Zr2 C36 129.56(5)
C31 Zr2 C36 27.31(5)
C1 O11 Zr1 107.43(8)
C6 O12 Zr1 107.36(8)
C31 O21 Zr2 107.86(10)
C36 O22 Zr2 108.33(10)
C6 C1 O11 118.76(12)
C6 C1 C2 123.12(13)
O11 C1 C2 117.91(12)
C6 C1 Zr1 76.16(8)
O11 C1 Zr1 44.65(6)
C2 C1 Zr1 159.24(10)
C1 C2 C3 113.61(13)
C1 C2 H2A 108.8
C3 C2 H2A 108.8
C1 C2 H2B 108.8
C3 C2 H2B 108.8
H2A C2 H2B 107.7
C4 C3 C7 122.23(14)
C4 C3 C2 123.28(13)
C7 C3 C2 114.49(14)
C3 C4 C5 122.83(13)
C3 C4 C8 122.13(14)
C5 C4 C8 115.04(14)
C6 C5 C4 113.77(13)
C6 C5 H5A 108.8
C4 C5 H5A 108.8
C6 C5 H5B 108.8
C4 C5 H5B 108.8
H5A C5 H5B 107.7
C1 C6 O12 118.79(12)
C1 C6 C5 123.37(13)
O12 C6 C5 117.67(12)
C1 C6 Zr1 75.99(8)
O12 C6 Zr1 44.71(6)
C5 C6 Zr1 159.12(10)
C3 C7 H7A 109.5
C3 C7 H7B 109.5
H7A C7 H7B 109.5
C3 C7 H7C 109.5
H7A C7 H7C 109.5
H7B C7 H7C 109.5
C4 C8 H8A 109.5
C4 C8 H8B 109.5
H8A C8 H8B 109.5
C4 C8 H8C 109.5
H8A C8 H8C 109.5
H8B C8 H8C 109.5
C11 C10 C14 108.43(13)
C11 C10 C15 125.55(16)
C14 C10 C15 125.97(16)
C11 C10 Zr1 72.52(8)
C14 C10 Zr1 75.77(9)
C15 C10 Zr1 119.68(11)
C12 C11 C10 107.89(13)
C12 C11 C16 126.65(15)
C10 C11 C16 125.45(15)
C12 C11 Zr1 74.33(8)
C10 C11 Zr1 74.86(9)
C16 C11 Zr1 116.08(10)
C11 C12 C13 108.16(13)
C11 C12 C17 126.02(15)
C13 C12 C17 125.80(15)
C11 C12 Zr1 72.98(8)
C13 C12 Zr1 76.20(8)
C17 C12 Zr1 118.39(10)
C12 C13 C14 107.91(13)
C12 C13 C18 124.33(14)
C14 C13 C18 126.46(14)
C12 C13 Zr1 71.53(8)
C14 C13 Zr1 74.01(8)
C18 C13 Zr1 130.33(11)
C10 C14 C13 107.59(13)
C10 C14 C19 124.27(15)
C13 C14 C19 127.25(14)
C10 C14 Zr1 72.08(8)
C13 C14 Zr1 74.01(8)
C19 C14 Zr1 127.88(11)
C10 C15 H15A 109.5
C10 C15 H15B 109.5
H15A C15 H15B 109.5
C10 C15 H15C 109.5
H15A C15 H15C 109.5
H15B C15 H15C 109.5
C11 C16 H16A 109.5
C11 C16 H16B 109.5
H16A C16 H16B 109.5
C11 C16 H16C 109.5
H16A C16 H16C 109.5
H16B C16 H16C 109.5
C12 C17 H17A 109.5
C12 C17 H17B 109.5
H17A C17 H17B 109.5
C12 C17 H17C 109.5
H17A C17 H17C 109.5
H17B C17 H17C 109.5
C13 C18 H18A 109.5
C13 C18 H18B 109.5
H18A C18 H18B 109.5
C13 C18 H18C 109.5
H18A C18 H18C 109.5
H18B C18 H18C 109.5
C14 C19 H19A 109.5
C14 C19 H19B 109.5
H19A C19 H19B 109.5
C14 C19 H19C 109.5
H19A C19 H19C 109.5
H19B C19 H19C 109.5
C24 C20 C21 107.95(13)
C24 C20 C25 126.41(14)
C21 C20 C25 125.36(14)
C24 C20 Zr1 75.25(8)
C21 C20 Zr1 75.19(8)
C25 C20 Zr1 120.41(11)
C22 C21 C20 108.07(12)
C22 C21 C26 127.10(14)
C20 C21 C26 124.65(14)
C22 C21 Zr1 74.11(8)
C20 C21 Zr1 72.27(8)
C26 C21 Zr1 123.23(10)
C21 C22 C23 107.98(12)
C21 C22 C27 127.20(13)
C23 C22 C27 124.69(13)
C21 C22 Zr1 73.93(8)
C23 C22 Zr1 72.54(8)
C27 C22 Zr1 122.57(10)
C24 C23 C22 108.04(13)
C24 C23 C28 126.58(14)
C22 C23 C28 124.98(14)
C24 C23 Zr1 74.92(8)
C22 C23 Zr1 75.08(8)
C28 C23 Zr1 121.74(11)
C20 C24 C23 107.79(12)
C20 C24 C29 125.66(15)
C23 C24 C29 125.24(15)
C20 C24 Zr1 72.43(8)
C23 C24 Zr1 72.68(8)
C29 C24 Zr1 130.74(11)
C20 C25 H25A 109.5
C20 C25 H25B 109.5
H25A C25 H25B 109.5
C20 C25 H25C 109.5
H25A C25 H25C 109.5
H25B C25 H25C 109.5
C21 C26 H26A 109.5
C21 C26 H26B 109.5
H26A C26 H26B 109.5
C21 C26 H26C 109.5
H26A C26 H26C 109.5
H26B C26 H26C 109.5
C22 C27 H27A 109.5
C22 C27 H27B 109.5
H27A C27 H27B 109.5
C22 C27 H27C 109.5
H27A C27 H27C 109.5
H27B C27 H27C 109.5
C23 C28 H28A 109.5
C23 C28 H28B 109.5
H28A C28 H28B 109.5
C23 C28 H28C 109.5
H28A C28 H28C 109.5
H28B C28 H28C 109.5
C24 C29 H29A 109.5
C24 C29 H29B 109.5
H29A C29 H29B 109.5
C24 C29 H29C 109.5
H29A C29 H29C 109.5
H29B C29 H29C 109.5
C36 C31 O21 118.90(14)
C36 C31 C32 122.74(16)
O21 C31 C32 118.20(15)
C36 C31 Zr2 76.38(10)
O21 C31 Zr2 44.22(7)
C32 C31 Zr2 159.54(13)
C31 C32 C33 114.46(15)
C31 C32 H32A 108.6
C33 C32 H32A 108.6
C31 C32 H32B 108.6
C33 C32 H32B 108.6
H32A C32 H32B 107.6
C34 C33 C37 124.06(16)
C34 C33 C32 122.50(15)
C37 C33 C32 113.43(16)
C33 C34 C38 123.96(16)
C33 C34 C35 121.95(15)
C38 C34 C35 114.08(16)
C36 C35 C34 114.78(15)
C36 C35 H35A 108.6
C34 C35 H35A 108.6
C36 C35 H35B 108.6
C34 C35 H35B 108.6
H35A C35 H35B 107.5
C31 C36 O22 118.86(14)
C31 C36 C35 123.30(15)
O22 C36 C35 117.75(14)
C31 C36 Zr2 76.30(10)
O22 C36 Zr2 43.92(7)
C35 C36 Zr2 159.14(12)
C33 C37 H37A 109.5
C33 C37 H37B 109.5
H37A C37 H37B 109.5
C33 C37 H37C 109.5
H37A C37 H37C 109.5
H37B C37 H37C 109.5
C34 C38 H38A 109.5
C34 C38 H38B 109.5
H38A C38 H38B 109.5
C34 C38 H38C 109.5
H38A C38 H38C 109.5
H38B C38 H38C 109.5
C44 C40 C41 108.07(14)
C44 C40 C45 124.72(17)
C41 C40 C45 126.24(17)
C44 C40 Zr2 73.94(9)
C41 C40 Zr2 75.22(9)
C45 C40 Zr2 125.67(12)
C42 C41 C40 107.57(14)
C42 C41 C46 125.05(16)
C40 C41 C46 126.25(16)
C42 C41 Zr2 72.17(9)
C40 C41 Zr2 72.63(9)
C46 C41 Zr2 130.17(12)
C41 C42 C43 108.30(14)
C41 C42 C47 126.56(15)
C43 C42 C47 124.87(15)
C41 C42 Zr2 75.75(9)
C43 C42 Zr2 74.28(9)
C47 C42 Zr2 120.79(12)
C44 C43 C42 107.83(14)
C44 C43 C48 127.09(16)
C42 C43 C48 124.80(15)
C44 C43 Zr2 74.00(9)
C42 C43 Zr2 73.26(9)
C48 C43 Zr2 123.23(11)
C43 C44 C40 108.12(15)
C43 C44 C49 126.03(17)
C40 C44 C49 125.77(16)
C43 C44 Zr2 73.86(9)
C40 C44 Zr2 73.75(9)
C49 C44 Zr2 120.75(13)
C40 C45 H45A 109.5
C40 C45 H45B 109.5
H45A C45 H45B 109.5
C40 C45 H45C 109.5
H45A C45 H45C 109.5
H45B C45 H45C 109.5
C41 C46 H46A 109.5
C41 C46 H46B 109.5
H46A C46 H46B 109.5
C41 C46 H46C 109.5
H46A C46 H46C 109.5
H46B C46 H46C 109.5
C42 C47 H47A 109.5
C42 C47 H47B 109.5
H47A C47 H47B 109.5
C42 C47 H47C 109.5
H47A C47 H47C 109.5
H47B C47 H47C 109.5
C43 C48 H48A 109.5
C43 C48 H48B 109.5
H48A C48 H48B 109.5
C43 C48 H48C 109.5
H48A C48 H48C 109.5
H48B C48 H48C 109.5
C44 C49 H49A 109.5
C44 C49 H49B 109.5
H49A C49 H49B 109.5
C44 C49 H49C 109.5
H49A C49 H49C 109.5
H49B C49 H49C 109.5
C51 C50 C54 107.75(13)
C51 C50 C55 124.22(16)
C54 C50 C55 127.53(16)
C51 C50 Zr2 73.64(9)
C54 C50 Zr2 74.06(8)
C55 C50 Zr2 124.39(11)
C52 C51 C50 108.30(14)
C52 C51 C56 125.06(17)
C50 C51 C56 126.56(16)
C52 C51 Zr2 73.62(9)
C50 C51 Zr2 73.99(9)
C56 C51 Zr2 120.91(11)
C51 C52 C53 108.10(14)
C51 C52 C57 125.64(16)
C53 C52 C57 126.26(16)
C51 C52 Zr2 74.20(9)
C53 C52 Zr2 73.00(9)
C57 C52 Zr2 119.33(11)
C54 C53 C52 108.08(13)
C54 C53 C58 125.98(15)
C52 C53 C58 125.90(14)
C54 C53 Zr2 75.22(9)
C52 C53 Zr2 74.39(9)
C58 C53 Zr2 118.37(11)
C53 C54 C50 107.73(13)
C53 C54 C59 123.87(14)
C50 C54 C59 126.94(14)
C53 C54 Zr2 72.36(8)
C50 C54 Zr2 73.53(8)
C59 C54 Zr2 130.53(11)
C50 C55 H55A 109.5
C50 C55 H55B 109.5
H55A C55 H55B 109.5
C50 C55 H55C 109.5
H55A C55 H55C 109.5
H55B C55 H55C 109.5
C51 C56 H56A 109.5
C51 C56 H56B 109.5
H56A C56 H56B 109.5
C51 C56 H56C 109.5
H56A C56 H56C 109.5
H56B C56 H56C 109.5
C52 C57 H57A 109.5
C52 C57 H57B 109.5
H57A C57 H57B 109.5
C52 C57 H57C 109.5
H57A C57 H57C 109.5
H57B C57 H57C 109.5
C53 C58 H58A 109.5
C53 C58 H58B 109.5
H58A C58 H58B 109.5
C53 C58 H58C 109.5
H58A C58 H58C 109.5
H58B C58 H58C 109.5
C54 C59 H59A 109.5
C54 C59 H59B 109.5
H59A C59 H59B 109.5
C54 C59 H59C 109.5
H59A C59 H59C 109.5
H59B C59 H59C 109.5

loop_
_geom_bond_atom_site_label_1
_geom_bond_atom_site_label_2
_geom_bond_distance
Zr1 O11 2.0588(10)
Zr1 O12 2.0618(10)
Zr1 C11 2.5092(15)
Zr1 C12 2.5266(14)
Zr1 C20 2.5282(15)
Zr1 C23 2.5356(15)
Zr1 C10 2.5395(15)
Zr1 C24 2.5645(14)
Zr1 C21 2.5661(14)
Zr1 C22 2.5684(14)
Zr1 C13 2.5870(14)
Zr1 C14 2.5870(14)
Zr1 C1 2.7951(13)
Zr1 C6 2.7972(13)
Zr2 O22 2.0596(12)
Zr2 O21 2.0647(12)
Zr2 C53 2.5221(15)
Zr2 C52 2.5401(16)
Zr2 C42 2.5419(16)
Zr2 C51 2.5475(16)
Zr2 C50 2.5520(15)
Zr2 C40 2.5545(16)
Zr2 C43 2.5551(15)
Zr2 C44 2.5569(16)
Zr2 C54 2.5588(14)
Zr2 C41 2.5880(16)
Zr2 C31 2.8176(16)
Zr2 C36 2.8186(16)
O11 C1 1.3719(17)
O12 C6 1.3726(16)
O21 C31 1.386(2)
O22 C36 1.383(2)
C1 C6 1.346(2)
C1 C2 1.4939(19)
C2 C3 1.512(2)
C2 H2A 0.9900
C2 H2B 0.9900
C3 C4 1.336(2)
C3 C7 1.511(2)
C4 C5 1.510(2)
C4 C8 1.514(2)
C5 C6 1.4941(19)
C5 H5A 0.9900
C5 H5B 0.9900
C7 H7A 0.9800
C7 H7B 0.9800
C7 H7C 0.9800
C8 H8A 0.9800
C8 H8B 0.9800
C8 H8C 0.9800
C10 C11 1.418(2)
C10 C14 1.420(2)
C10 C15 1.499(2)
C11 C12 1.417(2)
C11 C16 1.499(2)
C12 C13 1.422(2)
C12 C17 1.503(2)
C13 C14 1.425(2)
C13 C18 1.506(2)
C14 C19 1.503(2)
C15 H15A 0.9800
C15 H15B 0.9800
C15 H15C 0.9800
C16 H16A 0.9800
C16 H16B 0.9800
C16 H16C 0.9800
C17 H17A 0.9800
C17 H17B 0.9800
C17 H17C 0.9800
C18 H18A 0.9800
C18 H18B 0.9800
C18 H18C 0.9800
C19 H19A 0.9800
C19 H19B 0.9800
C19 H19C 0.9800
C20 C24 1.418(2)
C20 C21 1.427(2)
C20 C25 1.504(2)
C21 C22 1.413(2)
C21 C26 1.497(2)
C22 C23 1.4237(19)
C22 C27 1.497(2)
C23 C24 1.423(2)
C23 C28 1.501(2)
C24 C29 1.503(2)
C25 H25A 0.9800
C25 H25B 0.9800
C25 H25C 0.9800
C26 H26A 0.9800
C26 H26B 0.9800
C26 H26C 0.9800
C27 H27A 0.9800
C27 H27B 0.9800
C27 H27C 0.9800
C28 H28A 0.9800
C28 H28B 0.9800
C28 H28C 0.9800
C29 H29A 0.9800
C29 H29B 0.9800
C29 H29C 0.9800
C31 C36 1.331(2)
C31 C32 1.484(2)
C32 C33 1.510(2)
C32 H32A 0.9900
C32 H32B 0.9900
C33 C34 1.333(3)
C33 C37 1.508(2)
C34 C38 1.507(2)
C34 C35 1.509(2)
C35 C36 1.475(2)
C35 H35A 0.9900
C35 H35B 0.9900
C37 H37A 0.9800
C37 H37B 0.9800
C37 H37C 0.9800
C38 H38A 0.9800
C38 H38B 0.9800
C38 H38C 0.9800
C40 C44 1.422(2)
C40 C41 1.424(2)
C40 C45 1.506(2)
C41 C42 1.418(2)
C41 C46 1.503(2)
C42 C43 1.424(2)
C42 C47 1.503(2)
C43 C44 1.415(2)
C43 C48 1.496(2)
C44 C49 1.499(3)
C45 H45A 0.9800
C45 H45B 0.9800
C45 H45C 0.9800
C46 H46A 0.9800
C46 H46B 0.9800
C46 H46C 0.9800
C47 H47A 0.9800
C47 H47B 0.9800
C47 H47C 0.9800
C48 H48A 0.9800
C48 H48B 0.9800
C48 H48C 0.9800
C49 H49A 0.9800
C49 H49B 0.9800
C49 H49C 0.9800
C50 C51 1.421(2)
C50 C54 1.426(2)
C50 C55 1.500(2)
C51 C52 1.410(2)
C51 C56 1.504(2)
C52 C53 1.421(2)
C52 C57 1.498(2)
C53 C54 1.419(2)
C53 C58 1.502(2)
C54 C59 1.504(2)
C55 H55A 0.9800
C55 H55B 0.9800
C55 H55C 0.9800
C56 H56A 0.9800
C56 H56B 0.9800
C56 H56C 0.9800
C57 H57A 0.9800
C57 H57B 0.9800
C57 H57C 0.9800
C58 H58A 0.9800
C58 H58B 0.9800
C58 H58C 0.9800
C59 H59A 0.9800
C59 H59B 0.9800
C59 H59C 0.9800

loop_
_geom_torsion_atom_site_label_1
_geom_torsion_atom_site_label_2
_geom_torsion_atom_site_label_3
_geom_torsion_atom_site_label_4
_geom_torsion
Zr1 O11 C1 C6 19.27(16)
Zr1 O11 C1 C2 -165.80(11)
C6 C1 C2 C3 -1.1(2)
O11 C1 C2 C3 -175.76(13)
Zr1 C1 C2 C3 155.1(2)
C1 C2 C3 C4 1.4(2)
C1 C2 C3 C7 -179.01(14)
C7 C3 C4 C5 179.68(15)
C2 C3 C4 C5 -0.7(2)
C7 C3 C4 C8 -1.0(2)
C2 C3 C4 C8 178.64(15)
C3 C4 C5 C6 -0.3(2)
C8 C4 C5 C6 -179.69(13)
O11 C1 C6 O12 -0.5(2)
C2 C1 C6 O12 -175.11(13)
Zr1 C1 C6 O12 13.36(11)
O11 C1 C6 C5 174.77(13)
C2 C1 C6 C5 0.1(2)
Zr1 C1 C6 C5 -171.41(14)
O11 C1 C6 Zr1 -13.82(11)
C2 C1 C6 Zr1 171.53(14)
Zr1 O12 C6 C1 -18.59(15)
Zr1 O12 C6 C5 165.91(10)
C4 C5 C6 C1 0.6(2)
C4 C5 C6 O12 175.87(12)
C4 C5 C6 Zr1 -155.4(2)
C14 C10 C11 C12 0.29(17)
C15 C10 C11 C12 178.02(15)
Zr1 C10 C11 C12 -67.59(10)
C14 C10 C11 C16 179.37(14)
C15 C10 C11 C16 -2.9(3)
Zr1 C10 C11 C16 111.50(15)
C14 C10 C11 Zr1 67.88(11)
C15 C10 C11 Zr1 -114.40(16)
C10 C11 C12 C13 -0.78(16)
C16 C11 C12 C13 -179.85(14)
Zr1 C11 C12 C13 -68.72(10)
C10 C11 C12 C17 -178.97(14)
C16 C11 C12 C17 2.0(2)
Zr1 C11 C12 C17 113.09(15)
C10 C11 C12 Zr1 67.94(10)
C16 C11 C12 Zr1 -111.13(15)
C11 C12 C13 C14 0.97(16)
C17 C12 C13 C14 179.16(14)
Zr1 C12 C13 C14 -65.60(10)
C11 C12 C13 C18 -166.69(14)
C17 C12 C13 C18 11.5(2)
Zr1 C12 C13 C18 126.74(15)
C11 C12 C13 Zr1 66.57(10)
C17 C12 C13 Zr1 -115.24(15)
C11 C10 C14 C13 0.31(17)
C15 C10 C14 C13 -177.40(15)
Zr1 C10 C14 C13 66.03(10)
C11 C10 C14 C19 170.19(14)
C15 C10 C14 C19 -7.5(3)
Zr1 C10 C14 C19 -124.09(15)
C11 C10 C14 Zr1 -65.72(10)
C15 C10 C14 Zr1 116.56(16)
C12 C13 C14 C10 -0.79(16)
C18 C13 C14 C10 166.54(15)
Zr1 C13 C14 C10 -64.75(10)
C12 C13 C14 C19 -170.28(15)
C18 C13 C14 C19 -2.9(3)
Zr1 C13 C14 C19 125.76(16)
C12 C13 C14 Zr1 63.96(10)
C18 C13 C14 Zr1 -128.71(15)
C24 C20 C21 C22 -2.74(17)
C25 C20 C21 C22 -176.96(15)
Zr1 C20 C21 C22 66.01(10)
C24 C20 C21 C26 172.67(14)
C25 C20 C21 C26 -1.6(2)
Zr1 C20 C21 C26 -118.58(14)
C24 C20 C21 Zr1 -68.75(10)
C25 C20 C21 Zr1 117.03(16)
C20 C21 C22 C23 0.26(16)
C26 C21 C22 C23 -175.00(14)
Zr1 C21 C22 C23 65.05(10)
C20 C21 C22 C27 176.22(14)
C26 C21 C22 C27 1.0(2)
Zr1 C21 C22 C27 -118.99(15)
C20 C21 C22 Zr1 -64.80(10)
C26 C21 C22 Zr1 119.94(15)
C21 C22 C23 C24 2.31(16)
C27 C22 C23 C24 -173.77(14)
Zr1 C22 C23 C24 68.29(10)
C21 C22 C23 C28 175.47(14)
C27 C22 C23 C28 -0.6(2)
Zr1 C22 C23 C28 -118.56(15)
C21 C22 C23 Zr1 -65.98(10)
C27 C22 C23 Zr1 117.94(14)
C21 C20 C24 C23 4.15(17)
C25 C20 C24 C23 178.29(15)
Zr1 C20 C24 C23 -64.56(10)
C21 C20 C24 C29 -163.31(15)
C25 C20 C24 C29 10.8(3)
Zr1 C20 C24 C29 127.97(15)
C21 C20 C24 Zr1 68.71(10)
C25 C20 C24 Zr1 -117.15(16)
C22 C23 C24 C20 -4.00(17)
C28 C23 C24 C20 -177.02(15)
Zr1 C23 C24 C20 64.39(11)
C22 C23 C24 C29 163.53(14)
C28 C23 C24 C29 -9.5(3)
Zr1 C23 C24 C29 -128.08(15)
C22 C23 C24 Zr1 -68.39(10)
C28 C23 C24 Zr1 118.59(16)
Zr2 O21 C31 C36 -17.66(19)
Zr2 O21 C31 C32 166.76(13)
C36 C31 C32 C33 -4.2(2)
O21 C31 C32 C33 171.22(15)
Zr2 C31 C32 C33 -161.6(3)
C31 C32 C33 C34 4.1(2)
C31 C32 C33 C37 -176.75(16)
C37 C33 C34 C38 0.1(3)
C32 C33 C34 C38 179.17(17)
C37 C33 C34 C35 -179.07(17)
C32 C33 C34 C35 0.0(3)
C33 C34 C35 C36 -4.1(2)
C38 C34 C35 C36 176.68(15)
O21 C31 C36 O22 1.4(2)
C32 C31 C36 O22 176.73(15)
Zr2 C31 C36 O22 -11.21(13)
O21 C31 C36 C35 -175.27(15)
C32 C31 C36 C35 0.1(3)
Zr2 C31 C36 C35 172.15(16)
O21 C31 C36 Zr2 12.57(13)
C32 C31 C36 Zr2 -172.06(17)
Zr2 O22 C36 C31 15.80(18)
Zr2 O22 C36 C35 -167.38(12)
C34 C35 C36 C31 4.1(2)
C34 C35 C36 O22 -172.61(14)
C34 C35 C36 Zr2 162.2(3)
C44 C40 C41 C42 3.06(19)
C45 C40 C41 C42 172.16(17)
Zr2 C40 C41 C42 -64.18(12)
C44 C40 C41 C46 -165.27(17)
C45 C40 C41 C46 3.8(3)
Zr2 C40 C41 C46 127.50(17)
C44 C40 C41 Zr2 67.23(12)
C45 C40 C41 Zr2 -123.66(18)
C40 C41 C42 C43 -3.29(19)
C46 C41 C42 C43 165.22(16)
Zr2 C41 C42 C43 -67.77(11)
C40 C41 C42 C47 -177.54(17)
C46 C41 C42 C47 -9.0(3)
Zr2 C41 C42 C47 117.98(18)
C40 C41 C42 Zr2 64.48(12)
C46 C41 C42 Zr2 -127.02(17)
C41 C42 C43 C44 2.27(19)
C47 C42 C43 C44 176.65(17)
Zr2 C42 C43 C44 -66.48(11)
C41 C42 C43 C48 -172.05(16)
C47 C42 C43 C48 2.3(3)
Zr2 C42 C43 C48 119.21(16)
C41 C42 C43 Zr2 68.75(12)
C47 C42 C43 Zr2 -116.87(17)
C42 C43 C44 C40 -0.36(19)
C48 C43 C44 C40 173.78(16)
Zr2 C43 C44 C40 -66.35(12)
C42 C43 C44 C49 -177.42(17)
C48 C43 C44 C49 -3.3(3)
Zr2 C43 C44 C49 116.59(18)
C42 C43 C44 Zr2 65.99(11)
C48 C43 C44 Zr2 -119.86(17)
C41 C40 C44 C43 -1.67(19)
C45 C40 C44 C43 -170.98(17)
Zr2 C40 C44 C43 66.42(12)
C41 C40 C44 C49 175.40(17)
C45 C40 C44 C49 6.1(3)
Zr2 C40 C44 C49 -116.51(18)
C41 C40 C44 Zr2 -68.09(12)
C45 C40 C44 Zr2 122.60(18)
C54 C50 C51 C52 -0.59(18)
C55 C50 C51 C52 -173.01(15)
Zr2 C50 C51 C52 66.18(11)
C54 C50 C51 C56 176.33(16)
C55 C50 C51 C56 3.9(3)
Zr2 C50 C51 C56 -116.90(16)
C54 C50 C51 Zr2 -66.77(11)
C55 C50 C51 Zr2 120.81(16)
C50 C51 C52 C53 -0.77(18)
C56 C51 C52 C53 -177.74(15)
Zr2 C51 C52 C53 65.66(11)
C50 C51 C52 C57 178.51(16)
C56 C51 C52 C57 1.5(3)
Zr2 C51 C52 C57 -115.06(17)
C50 C51 C52 Zr2 -66.42(11)
C56 C51 C52 Zr2 116.61(16)
C51 C52 C53 C54 1.83(18)
C57 C52 C53 C54 -177.44(16)
Zr2 C52 C53 C54 68.29(11)
C51 C52 C53 C58 179.54(16)
C57 C52 C53 C58 0.3(3)
Zr2 C52 C53 C58 -114.00(17)
C51 C52 C53 Zr2 -66.46(11)
C57 C52 C53 Zr2 114.27(17)
C52 C53 C54 C50 -2.19(18)
C58 C53 C54 C50 -179.89(16)
Zr2 C53 C54 C50 65.55(11)
C52 C53 C54 C59 164.82(15)
C58 C53 C54 C59 -12.9(3)
Zr2 C53 C54 C59 -127.44(16)
C52 C53 C54 Zr2 -67.74(11)
C58 C53 C54 Zr2 114.56(17)
C51 C50 C54 C53 1.71(17)
C55 C50 C54 C53 173.81(16)
Zr2 C50 C54 C53 -64.78(11)
C51 C50 C54 C59 -164.78(16)
C55 C50 C54 C59 7.3(3)
Zr2 C50 C54 C59 128.73(17)
C51 C50 C54 Zr2 66.49(11)
C55 C50 C54 Zr2 -121.42(17)
